data_7028630
loop_
_publ_author_name
'Yang, Peng'
'Wang, Meng-Si'
'Shen, Jin-Jin'
'Li, Ming-Xing'
'Wang, Zhao-Xi'
'Shao, Min'
'He, Xiang'

_publ_section_title
;
 Seven novel coordination polymers constructed by rigid
 4-(4-carboxyphenyl)-terpyridine ligands: synthesis, structural diversity,
 luminescence and magnetic properties.
;
_journal_issue 3
_journal_name_full 'Dalton transactions (Cambridge, England : 2003)'
_journal_page_first 1460
_journal_page_last 1470
_journal_paper_doi 10.1039/c3dt52500g
_journal_volume 43
_journal_year 2014
_chemical_formula_sum 'C92 H64 Co4 N12 O18'
_chemical_formula_weight 1861.27
_chemical_name_systematic
; 
 ? 
;
_space_group_IT_number 2
_symmetry_cell_setting triclinic
_symmetry_space_group_name_Hall '-P 1'
_symmetry_space_group_name_H-M 'P -1'
_atom_sites_solution_hydrogens geom
_atom_sites_solution_primary direct
_atom_sites_solution_secondary difmap
_audit_creation_method SHELXL-97
_cell_angle_alpha 113.8660(10)
_cell_angle_beta 101.406(2)
_cell_angle_gamma 95.164(2)
_cell_formula_units_Z 2
_cell_length_a 11.7024(15)
_cell_length_b 18.389(2)
_cell_length_c 20.506(3)
_cell_measurement_temperature 296(2)
_cell_volume 3884.0(9)
_computing_cell_refinement 'Bruker SMART'
_computing_data_collection 'Bruker SMART'
_computing_data_reduction 'Bruker SAINT'
_computing_molecular_graphics 'Bruker SHELXTL'
_computing_publication_material 'Bruker SHELXTL'
_computing_structure_refinement 'SHELXL-97 (Sheldrick, 1997)'
_computing_structure_solution 'SHELXS-97 (Sheldrick, 1990)'
_diffrn_ambient_temperature 296(2)
_diffrn_measured_fraction_theta_full 0.960
_diffrn_measured_fraction_theta_max 0.960
_diffrn_radiation_monochromator graphite
_diffrn_radiation_source 'fine-focus sealed tube'
_diffrn_radiation_type MoK\a
_diffrn_radiation_wavelength 0.71073
_diffrn_reflns_av_R_equivalents 0.0187
_diffrn_reflns_av_sigmaI/netI 0.0462
_diffrn_reflns_limit_h_max 15
_diffrn_reflns_limit_h_min -14
_diffrn_reflns_limit_k_max 12
_diffrn_reflns_limit_k_min -23
_diffrn_reflns_limit_l_max 26
_diffrn_reflns_limit_l_min -26
_diffrn_reflns_number 24369
_diffrn_reflns_theta_full 27.49
_diffrn_reflns_theta_max 27.49
_diffrn_reflns_theta_min 1.81
_exptl_absorpt_coefficient_mu 0.925
_exptl_crystal_density_diffrn 1.592
_exptl_crystal_density_method 'not measured'
_exptl_crystal_F_000 1904
_exptl_crystal_size_max 0.2
_exptl_crystal_size_mid 0.2
_exptl_crystal_size_min 0.15
_refine_diff_density_max 0.561
_refine_diff_density_min -0.309
_refine_diff_density_rms 0.061
_refine_ls_extinction_method none
_refine_ls_goodness_of_fit_ref 1.021
_refine_ls_hydrogen_treatment mixed
_refine_ls_matrix_type full
_refine_ls_number_parameters 1135
_refine_ls_number_reflns 17112
_refine_ls_number_restraints 0
_refine_ls_restrained_S_all 1.021
_refine_ls_R_factor_all 0.0659
_refine_ls_R_factor_gt 0.0410
_refine_ls_shift/su_max 0.010
_refine_ls_shift/su_mean 0.001
_refine_ls_structure_factor_coef Fsqd
_refine_ls_weighting_details 'calc w=1/[\s^2^(Fo^2^)+(0.0546P)^2^+0.1364P] where P=(Fo^2^+2Fc^2^)/3'
_refine_ls_weighting_scheme calc
_refine_ls_wR_factor_gt 0.0998
_refine_ls_wR_factor_ref 0.1107
_reflns_number_gt 12155
_reflns_number_total 17112
_reflns_threshold_expression >2sigma(I)
_cod_data_source_file c3dt52500g.txt
_cod_data_source_block added_by_encifer
_cod_depositor_comments
;
The following automatic conversions were performed:

'_symmetry_cell_setting' value 'Triclinic' changed to 'triclinic'
according to
/usr/data/users/saulius/automatic-downloads/current/RSC/lib/dictionaries/cif_core.dic
dictionary named 'cif_core.dic' version 2.4.2 from 2011-04-26.

Automatic conversion script
Id: cif_fix_values 2281 2013-09-26 08:29:07Z andrius 
;
_cod_original_cell_volume 3883.8(9)
_cod_original_sg_symbol_H-M P-1
_cod_database_code 7028630

loop_
_symmetry_equiv_pos_as_xyz
'x, y, z'
'-x, -y, -z'

loop_
_atom_site_label
_atom_site_type_symbol
_atom_site_fract_x
_atom_site_fract_y
_atom_site_fract_z
_atom_site_U_iso_or_equiv
_atom_site_adp_type
_atom_site_occupancy
_atom_site_symmetry_multiplicity
_atom_site_calc_flag
_atom_site_refinement_flags
Co1 Co 1.72552(3) 0.640174(19) -0.309940(19) 0.02876(9) Uani 1 1 d .
Co2 Co 1.73152(3) 0.860276(19) -0.213525(19) 0.02812(9) Uani 1 1 d .
Co3 Co 0.84727(3) 0.759541(19) 0.190785(19) 0.02999(9) Uani 1 1 d .
Co4 Co 0.63455(3) 0.741257(19) 0.294531(19) 0.02894(9) Uani 1 1 d .
C1 C -0.2213(2) 0.76445(15) 0.63461(14) 0.0287(6) Uani 1 1 d .
C2 C -0.1393(2) 0.78575(15) 0.59385(14) 0.0301(6) Uani 1 1 d .
C3 C -0.1214(3) 0.72844(17) 0.52994(16) 0.0447(8) Uani 1 1 d .
H3 H -0.1620 0.6753 0.5104 0.054 Uiso 1 1 calc R
C4 C -0.0445(3) 0.74891(17) 0.49495(16) 0.0464(8) Uani 1 1 d .
H4 H -0.0347 0.7095 0.4515 0.056 Uiso 1 1 calc R
C5 C 0.0190(2) 0.82698(15) 0.52295(14) 0.0306(6) Uani 1 1 d .
C6 C 0.0038(3) 0.88377(17) 0.58856(17) 0.0495(9) Uani 1 1 d .
H6 H 0.0476 0.9362 0.6097 0.059 Uiso 1 1 calc R
C7 C -0.0754(3) 0.86337(16) 0.62286(17) 0.0484(8) Uani 1 1 d .
H7 H -0.0858 0.9026 0.6662 0.058 Uiso 1 1 calc R
C8 C 0.1066(2) 0.84956(15) 0.48773(14) 0.0307(6) Uani 1 1 d .
C9 C 0.1564(2) 0.79140(16) 0.43983(15) 0.0366(7) Uani 1 1 d .
H9 H 0.1329 0.7371 0.4284 0.044 Uiso 1 1 calc R
C10 C 0.1474(2) 0.92952(15) 0.50375(14) 0.0306(6) Uani 1 1 d .
H10 H 0.1155 0.9705 0.5345 0.037 Uiso 1 1 calc R
C11 C 0.2361(2) 0.94839(15) 0.47394(14) 0.0307(6) Uani 1 1 d .
C12 C 0.2406(2) 0.81346(15) 0.40895(15) 0.0326(6) Uani 1 1 d .
C13 C 0.2946(3) 0.75062(15) 0.35872(15) 0.0362(7) Uani 1 1 d .
C14 C 0.2498(3) 0.66885(17) 0.3321(2) 0.0608(11) Uani 1 1 d .
H14 H 0.1806 0.6520 0.3421 0.073 Uiso 1 1 calc R
C15 C 0.3079(3) 0.61229(17) 0.2908(2) 0.0593(10) Uani 1 1 d .
H15 H 0.2793 0.5572 0.2735 0.071 Uiso 1 1 calc R
C16 C 0.4080(3) 0.63854(15) 0.27571(16) 0.0400(7) Uani 1 1 d .
H16 H 0.4467 0.6002 0.2477 0.048 Uiso 1 1 calc R
C17 C 0.3954(2) 0.77121(15) 0.33962(14) 0.0323(6) Uani 1 1 d .
H17 H 0.4252 0.8259 0.3556 0.039 Uiso 1 1 calc R
C18 C 0.3415(3) 1.05757(16) 0.45064(15) 0.0410(7) Uani 1 1 d .
H18 H 0.3506 1.0188 0.4066 0.049 Uiso 1 1 calc R
C19 C 0.3830(3) 1.13903(17) 0.47271(16) 0.0445(8) Uani 1 1 d .
H19 H 0.4171 1.1561 0.4428 0.053 Uiso 1 1 calc R
C20 C 0.3727(3) 1.19440(17) 0.53979(16) 0.0397(7) Uani 1 1 d .
H20 H 0.3998 1.2490 0.5539 0.048 Uiso 1 1 calc R
C21 C 0.2861(2) 1.03453(15) 0.49513(14) 0.0310(6) Uani 1 1 d .
C22 C 0.2819(2) 1.09507(15) 0.56167(14) 0.0329(6) Uani 1 1 d .
H22 H 0.2460 1.0800 0.5921 0.039 Uiso 1 1 calc R
C23 C 0.6721(2) 0.87275(14) 0.24617(14) 0.0278(6) Uani 1 1 d .
C24 C 0.6747(2) 0.96282(14) 0.27235(14) 0.0300(6) Uani 1 1 d .
C25 C 0.6260(2) 1.00615(15) 0.32939(16) 0.0384(7) Uani 1 1 d .
H25 H 0.5829 0.9787 0.3489 0.046 Uiso 1 1 calc R
C26 C 0.6405(3) 1.08915(15) 0.35763(16) 0.0389(7) Uani 1 1 d .
H26 H 0.6075 1.1170 0.3962 0.047 Uiso 1 1 calc R
C27 C 0.7033(2) 1.13206(14) 0.32971(14) 0.0308(6) Uani 1 1 d .
C28 C 0.7445(3) 1.08775(16) 0.26904(16) 0.0427(7) Uani 1 1 d .
H28 H 0.7813 1.1147 0.2466 0.051 Uiso 1 1 calc R
C29 C 0.7320(3) 1.00511(16) 0.24153(16) 0.0418(7) Uani 1 1 d .
H29 H 0.7624 0.9771 0.2017 0.050 Uiso 1 1 calc R
C30 C 0.7283(2) 1.22223(15) 0.36366(14) 0.0312(6) Uani 1 1 d .
C31 C 0.6628(3) 1.26763(15) 0.40928(15) 0.0366(7) Uani 1 1 d .
H31 H 0.6010 1.2417 0.4191 0.044 Uiso 1 1 calc R
C32 C 0.6892(2) 1.35154(14) 0.44036(14) 0.0324(6) Uani 1 1 d .
C33 C 0.8391(2) 1.34860(15) 0.38237(15) 0.0322(6) Uani 1 1 d .
C34 C 0.8183(2) 1.26467(15) 0.35118(15) 0.0339(6) Uani 1 1 d .
H34 H 0.8654 1.2368 0.3217 0.041 Uiso 1 1 calc R
C35 C 0.9295(2) 1.39500(15) 0.36529(15) 0.0349(6) Uani 1 1 d .
C36 C 1.0224(2) 1.36196(16) 0.33944(15) 0.0365(7) Uani 1 1 d .
H36 H 1.0284 1.3102 0.3350 0.044 Uiso 1 1 calc R
C37 C 0.9235(3) 1.47298(17) 0.37295(19) 0.0479(8) Uani 1 1 d .
H37 H 0.8648 1.4987 0.3921 0.057 Uiso 1 1 calc R
C38 C 1.0045(3) 1.51170(17) 0.35219(19) 0.0500(8) Uani 1 1 d .
H38 H 1.0006 1.5635 0.3561 0.060 Uiso 1 1 calc R
C39 C 1.0917(3) 1.47293(17) 0.32548(17) 0.0438(7) Uani 1 1 d .
H39 H 1.1447 1.4992 0.3101 0.053 Uiso 1 1 calc R
C40 C 0.6249(2) 1.40053(14) 0.49316(14) 0.0310(6) Uani 1 1 d .
C41 C 0.6793(2) 1.47832(15) 0.54566(15) 0.0351(6) Uani 1 1 d .
H41 H 0.7533 1.4993 0.5438 0.042 Uiso 1 1 calc R
C42 C 0.5136(3) 1.37121(16) 0.49490(16) 0.0427(7) Uani 1 1 d .
H42 H 0.4731 1.3199 0.4602 0.051 Uiso 1 1 calc R
C43 C 0.4624(3) 1.41832(17) 0.54835(17) 0.0478(8) Uani 1 1 d .
H43 H 0.3872 1.3994 0.5502 0.057 Uiso 1 1 calc R
C44 C 0.5248(3) 1.49404(16) 0.59912(16) 0.0421(7) Uani 1 1 d .
H44 H 0.4902 1.5251 0.6356 0.050 Uiso 1 1 calc R
C45 C 1.5262(2) 0.72744(15) -0.25451(14) 0.0277(6) Uani 1 1 d .
C46 C 1.4255(2) 0.70532(14) -0.22540(13) 0.0279(6) Uani 1 1 d .
C47 C 1.4043(2) 0.62908(15) -0.22645(16) 0.0371(7) Uani 1 1 d .
H47 H 1.4510 0.5916 -0.2461 0.044 Uiso 1 1 calc R
C48 C 1.3153(2) 0.60859(16) -0.19877(15) 0.0360(6) Uani 1 1 d .
H48 H 1.3045 0.5581 -0.1983 0.043 Uiso 1 1 calc R
C49 C 1.2410(2) 0.66175(15) -0.17148(14) 0.0302(6) Uani 1 1 d .
C50 C 1.2622(3) 0.73801(16) -0.17101(16) 0.0382(7) Uani 1 1 d .
H50 H 1.2132 0.7746 -0.1536 0.046 Uiso 1 1 calc R
C51 C 1.3544(2) 0.75964(16) -0.19597(15) 0.0364(7) Uani 1 1 d .
H51 H 1.3692 0.8116 -0.1930 0.044 Uiso 1 1 calc R
C52 C 1.1449(2) 0.63841(15) -0.14187(14) 0.0308(6) Uani 1 1 d .
C53 C 1.0996(2) 0.55819(15) -0.16106(14) 0.0315(6) Uani 1 1 d .
H53 H 1.1249 0.5170 -0.1963 0.038 Uiso 1 1 calc R
C54 C 1.0165(2) 0.53922(15) -0.12784(14) 0.0314(6) Uani 1 1 d .
C55 C 1.0117(2) 0.67370(15) -0.06290(15) 0.0326(6) Uani 1 1 d .
C56 C 1.0996(2) 0.69691(15) -0.09116(15) 0.0352(7) Uani 1 1 d .
H56 H 1.1282 0.7516 -0.0762 0.042 Uiso 1 1 calc R
C57 C 0.9648(2) 0.73629(15) -0.00781(15) 0.0333(6) Uani 1 1 d .
C58 C 0.9163(2) 0.71926(15) 0.04177(15) 0.0340(6) Uani 1 1 d .
H58 H 0.9074 0.6664 0.0368 0.041 Uiso 1 1 calc R
C59 C 0.8913(3) 0.84976(16) 0.10106(17) 0.0462(8) Uani 1 1 d .
H59 H 0.8684 0.8893 0.1389 0.055 Uiso 1 1 calc R
C60 C 0.9339(3) 0.87111(17) 0.05227(18) 0.0503(9) Uani 1 1 d .
H60 H 0.9372 0.9236 0.0564 0.060 Uiso 1 1 calc R
C61 C 0.9714(3) 0.81450(16) -0.00253(17) 0.0421(7) Uani 1 1 d .
H61 H 1.0011 0.8281 -0.0358 0.051 Uiso 1 1 calc R
C62 C 0.9748(2) 0.45358(15) -0.14314(15) 0.0327(6) Uani 1 1 d .
C63 C 1.0406(2) 0.39506(15) -0.16964(15) 0.0335(6) Uani 1 1 d .
H63 H 1.1106 0.4106 -0.1796 0.040 Uiso 1 1 calc R
C64 C 0.9090(3) 0.29505(17) -0.17125(17) 0.0455(8) Uani 1 1 d .
H64 H 0.8845 0.2409 -0.1825 0.055 Uiso 1 1 calc R
C65 C 0.8369(3) 0.34914(18) -0.1439(2) 0.0539(9) Uani 1 1 d .
H65 H 0.7661 0.3316 -0.1359 0.065 Uiso 1 1 calc R
C66 C 0.8706(3) 0.42952(17) -0.12833(18) 0.0482(8) Uani 1 1 d .
H66 H 0.8242 0.4670 -0.1083 0.058 Uiso 1 1 calc R
C67 C 1.6408(2) 1.62017(14) 0.13874(14) 0.0305(6) Uani 1 1 d .
C68 C 1.6006(2) 1.52973(14) 0.09169(14) 0.0301(6) Uani 1 1 d .
C69 C 1.6735(3) 1.48512(15) 0.05145(15) 0.0359(7) Uani 1 1 d .
H69 H 1.7429 1.5119 0.0492 0.043 Uiso 1 1 calc R
C70 C 1.6442(3) 1.40187(15) 0.01502(15) 0.0368(7) Uani 1 1 d .
H70 H 1.6957 1.3732 -0.0100 0.044 Uiso 1 1 calc R
C71 C 1.5389(2) 1.35970(14) 0.01490(14) 0.0299(6) Uani 1 1 d .
C72 C 1.4632(3) 1.40496(15) 0.05174(15) 0.0358(6) Uani 1 1 d .
H72 H 1.3906 1.3787 0.0506 0.043 Uiso 1 1 calc R
C73 C 1.4941(2) 1.48847(15) 0.09013(15) 0.0356(6) Uani 1 1 d .
H73 H 1.4428 1.5173 0.1152 0.043 Uiso 1 1 calc R
C74 C 1.5129(2) 1.26974(15) -0.01964(14) 0.0314(6) Uani 1 1 d .
C75 C 1.5620(2) 1.22491(15) -0.07624(14) 0.0349(6) Uani 1 1 d .
H75 H 1.6071 1.2511 -0.0958 0.042 Uiso 1 1 calc R
C76 C 1.5442(2) 1.14125(15) -0.10364(14) 0.0305(6) Uani 1 1 d .
C77 C 1.4285(2) 1.14246(15) -0.02484(14) 0.0309(6) Uani 1 1 d .
C78 C 1.4435(2) 1.22686(15) 0.00584(14) 0.0336(6) Uani 1 1 d .
H78 H 1.4075 1.2542 0.0430 0.040 Uiso 1 1 calc R
C79 C 1.6023(2) 1.09250(14) -0.16095(14) 0.0300(6) Uani 1 1 d .
C80 C 1.6136(2) 1.01379(15) -0.17204(14) 0.0324(6) Uani 1 1 d .
H80 H 1.5761 0.9911 -0.1468 0.039 Uiso 1 1 calc R
C81 C 1.7243(3) 1.00184(16) -0.25445(16) 0.0416(7) Uani 1 1 d .
H81 H 1.7684 0.9720 -0.2852 0.050 Uiso 1 1 calc R
C82 C 1.7133(3) 1.07765(16) -0.25009(16) 0.0431(8) Uani 1 1 d .
H82 H 1.7468 1.0975 -0.2785 0.052 Uiso 1 1 calc R
C83 C 1.6514(3) 1.12326(16) -0.20261(15) 0.0382(7) Uani 1 1 d .
H83 H 1.6428 1.1746 -0.1987 0.046 Uiso 1 1 calc R
C84 C 1.3558(2) 1.09425(15) 0.00099(14) 0.0317(6) Uani 1 1 d .
C85 C 1.3322(2) 1.12871(15) 0.06935(14) 0.0333(6) Uani 1 1 d .
H85 H 1.3648 1.1831 0.0995 0.040 Uiso 1 1 calc R
C86 C 1.3091(3) 1.01266(16) -0.04246(16) 0.0439(8) Uani 1 1 d .
H86 H 1.3259 0.9860 -0.0878 0.053 Uiso 1 1 calc R
C87 C 1.2377(3) 0.97169(17) -0.01774(16) 0.0475(8) Uani 1 1 d .
H87 H 1.2039 0.9173 -0.0469 0.057 Uiso 1 1 calc R
C88 C 1.2164(3) 1.01130(16) 0.05026(16) 0.0422(7) Uani 1 1 d .
H88 H 1.1662 0.9832 0.0657 0.051 Uiso 1 1 calc R
C89 C 0.7453(3) 0.61160(18) 0.32450(17) 0.0493(8) Uani 1 1 d .
H89 H 0.7361 0.5675 0.3357 0.059 Uiso 1 1 calc R
C90 C 1.0010(3) 0.90616(16) 0.31995(17) 0.0435(7) Uani 1 1 d .
H90 H 1.0623 0.9508 0.3386 0.052 Uiso 1 1 calc R
C91 C 1.7143(3) 0.61547(17) -0.17485(17) 0.0410(7) Uani 1 1 d .
H91 H 1.7005 0.5802 -0.1539 0.049 Uiso 1 1 calc R
C92 C 2.0010(3) 0.90008(18) -0.17914(18) 0.0485(8) Uani 1 1 d .
H92 H 2.0674 0.9372 -0.1716 0.058 Uiso 1 1 calc R
N1 N 0.4528(2) 0.71685(12) 0.29936(12) 0.0332(5) Uani 1 1 d .
N2 N 0.3260(2) 1.17390(12) 0.58560(12) 0.0344(5) Uani 1 1 d .
N3 N 0.8812(2) 0.77474(13) 0.09675(13) 0.0363(6) Uani 1 1 d .
N4 N 1.6747(2) 0.96893(12) -0.21667(12) 0.0328(5) Uani 1 1 d .
N5 N 0.6319(2) 1.52522(12) 0.59894(12) 0.0332(5) Uani 1 1 d .
N6 N 1.1046(2) 1.39987(12) 0.32039(13) 0.0355(5) Uani 1 1 d .
N7 N 1.2654(2) 1.08901(12) 0.09526(12) 0.0332(5) Uani 1 1 d .
N8 N 1.0124(2) 0.31741(12) -0.18229(13) 0.0364(6) Uani 1 1 d .
N9 N 0.2819(2) 0.89158(12) 0.42617(12) 0.0334(5) Uani 1 1 d .
N10 N 0.7757(2) 1.39220(12) 0.42713(12) 0.0345(5) Uani 1 1 d .
N11 N 1.4787(2) 1.09991(12) -0.07826(12) 0.0318(5) Uani 1 1 d .
N12 N 0.9718(2) 0.59564(12) -0.07959(12) 0.0334(5) Uani 1 1 d .
O1 O -0.24570(16) 0.69145(10) 0.62140(10) 0.0344(4) Uani 1 1 d .
O2 O -0.25651(18) 0.82215(11) 0.67916(10) 0.0389(5) Uani 1 1 d .
O3 O 1.56396(16) 0.67010(10) -0.29713(10) 0.0348(4) Uani 1 1 d .
O4 O 1.56404(15) 0.80206(10) -0.23211(10) 0.0327(4) Uani 1 1 d .
O5 O 0.61225(16) 0.83872(10) 0.27446(10) 0.0329(4) Uani 1 1 d .
O6 O 0.73263(17) 0.84127(10) 0.20215(10) 0.0352(4) Uani 1 1 d .
O7 O 1.58539(17) 1.65270(10) 0.18621(10) 0.0385(5) Uani 1 1 d .
O8 O 1.72920(16) 1.65353(10) 0.12833(10) 0.0347(4) Uani 1 1 d .
O1W O 0.81871(16) 0.75693(10) 0.29156(10) 0.0334(4) Uani 1 1 d .
O2W O 1.80429(16) 0.75503(9) -0.21177(10) 0.0334(4) Uani 1 1 d .
O11 O 0.8369(2) 0.62343(14) 0.30600(14) 0.0601(6) Uani 1 1 d .
O12 O 0.66357(19) 0.65102(11) 0.33014(12) 0.0458(5) Uani 1 1 d .
O13 O 0.94158(19) 0.90391(12) 0.36284(11) 0.0513(6) Uani 1 1 d .
O14 O 0.98959(17) 0.85629(11) 0.25471(11) 0.0441(5) Uani 1 1 d .
O15 O 1.71859(18) 0.58314(11) -0.24093(11) 0.0421(5) Uani 1 1 d .
O16 O 1.7260(2) 0.68828(12) -0.13402(11) 0.0480(5) Uani 1 1 d .
O17 O 1.90565(17) 0.92489(11) -0.18084(12) 0.0437(5) Uani 1 1 d .
O18 O 2.0188(2) 0.83250(14) -0.18623(17) 0.0784(9) Uani 1 1 d .

loop_
_atom_site_aniso_label
_atom_site_aniso_U_11
_atom_site_aniso_U_22
_atom_site_aniso_U_33
_atom_site_aniso_U_23
_atom_site_aniso_U_13
_atom_site_aniso_U_12
Co1 0.0335(2) 0.01735(17) 0.0356(2) 0.00648(14) 0.01965(16) 0.00585(14)
Co2 0.0353(2) 0.01826(17) 0.0341(2) 0.00884(14) 0.02040(16) 0.00782(14)
Co3 0.0379(2) 0.01664(17) 0.0363(2) 0.00641(14) 0.02188(17) 0.00624(14)
Co4 0.0362(2) 0.01684(17) 0.0352(2) 0.00748(14) 0.01977(16) 0.00702(14)
C1 0.0296(14) 0.0279(14) 0.0284(13) 0.0087(11) 0.0145(11) 0.0067(11)
C2 0.0310(14) 0.0282(14) 0.0341(14) 0.0119(11) 0.0173(12) 0.0074(11)
C3 0.0514(19) 0.0289(15) 0.0417(17) 0.0006(13) 0.0250(15) -0.0073(13)
C4 0.056(2) 0.0334(16) 0.0378(16) -0.0019(13) 0.0295(15) -0.0050(13)
C5 0.0328(15) 0.0287(14) 0.0335(14) 0.0126(11) 0.0168(12) 0.0059(11)
C6 0.066(2) 0.0260(15) 0.059(2) 0.0095(14) 0.0429(18) 0.0052(14)
C7 0.071(2) 0.0259(15) 0.0552(19) 0.0105(14) 0.0457(18) 0.0128(14)
C8 0.0324(15) 0.0308(14) 0.0283(14) 0.0098(11) 0.0140(11) 0.0051(11)
C9 0.0449(17) 0.0227(13) 0.0434(16) 0.0086(12) 0.0270(14) 0.0051(11)
C10 0.0345(15) 0.0256(13) 0.0295(14) 0.0062(11) 0.0159(12) 0.0059(11)
C11 0.0371(15) 0.0261(13) 0.0279(14) 0.0083(11) 0.0136(12) 0.0055(11)
C12 0.0375(15) 0.0241(13) 0.0370(15) 0.0096(11) 0.0195(12) 0.0050(11)
C13 0.0450(17) 0.0228(13) 0.0414(16) 0.0078(12) 0.0261(14) 0.0056(11)
C14 0.069(2) 0.0282(16) 0.085(3) 0.0085(16) 0.058(2) 0.0024(15)
C15 0.077(2) 0.0174(14) 0.083(2) 0.0067(15) 0.056(2) 0.0005(14)
C16 0.0464(18) 0.0227(14) 0.0469(17) 0.0045(12) 0.0259(14) 0.0081(12)
C17 0.0387(15) 0.0209(13) 0.0379(15) 0.0087(11) 0.0202(13) 0.0055(11)
C18 0.057(2) 0.0317(15) 0.0335(15) 0.0091(12) 0.0227(14) 0.0047(13)
C19 0.062(2) 0.0382(17) 0.0394(17) 0.0195(14) 0.0228(15) 0.0044(14)
C20 0.0518(19) 0.0270(14) 0.0432(17) 0.0154(13) 0.0186(14) 0.0063(12)
C21 0.0353(15) 0.0273(14) 0.0313(14) 0.0109(11) 0.0146(12) 0.0055(11)
C22 0.0392(16) 0.0282(14) 0.0320(14) 0.0097(11) 0.0177(12) 0.0066(11)
C23 0.0332(14) 0.0183(12) 0.0304(14) 0.0068(10) 0.0115(11) 0.0091(10)
C24 0.0371(15) 0.0206(13) 0.0343(14) 0.0109(11) 0.0136(12) 0.0101(11)
C25 0.0432(17) 0.0240(14) 0.0510(18) 0.0132(13) 0.0251(14) 0.0065(12)
C26 0.0455(17) 0.0236(14) 0.0445(17) 0.0051(12) 0.0247(14) 0.0103(12)
C27 0.0365(15) 0.0209(13) 0.0339(14) 0.0085(11) 0.0125(12) 0.0085(11)
C28 0.061(2) 0.0243(14) 0.0504(18) 0.0149(13) 0.0317(16) 0.0117(13)
C29 0.059(2) 0.0281(15) 0.0449(17) 0.0128(13) 0.0305(15) 0.0149(13)
C30 0.0363(15) 0.0221(13) 0.0345(15) 0.0091(11) 0.0126(12) 0.0088(11)
C31 0.0426(17) 0.0243(14) 0.0432(16) 0.0097(12) 0.0223(14) 0.0062(11)
C32 0.0372(15) 0.0205(13) 0.0351(15) 0.0051(11) 0.0145(12) 0.0063(11)
C33 0.0317(15) 0.0264(14) 0.0351(15) 0.0084(11) 0.0113(12) 0.0074(11)
C34 0.0355(15) 0.0237(13) 0.0382(15) 0.0058(11) 0.0155(12) 0.0093(11)
C35 0.0357(16) 0.0222(13) 0.0404(16) 0.0057(11) 0.0126(13) 0.0059(11)
C36 0.0354(16) 0.0247(14) 0.0492(17) 0.0112(12) 0.0188(13) 0.0098(11)
C37 0.0442(18) 0.0330(16) 0.074(2) 0.0220(16) 0.0282(17) 0.0181(13)
C38 0.051(2) 0.0292(16) 0.083(2) 0.0283(16) 0.0315(18) 0.0179(14)
C39 0.0441(18) 0.0331(16) 0.064(2) 0.0240(15) 0.0269(16) 0.0111(13)
C40 0.0349(15) 0.0210(13) 0.0354(15) 0.0071(11) 0.0152(12) 0.0078(11)
C41 0.0394(16) 0.0220(13) 0.0424(16) 0.0089(12) 0.0185(13) 0.0050(11)
C42 0.0407(17) 0.0230(14) 0.0524(19) 0.0023(13) 0.0187(15) 0.0023(12)
C43 0.0400(17) 0.0322(16) 0.058(2) 0.0024(14) 0.0243(15) 0.0022(13)
C44 0.0447(18) 0.0278(15) 0.0487(18) 0.0057(13) 0.0250(15) 0.0066(12)
C45 0.0278(14) 0.0271(14) 0.0280(13) 0.0090(11) 0.0126(11) 0.0065(10)
C46 0.0313(14) 0.0243(13) 0.0278(13) 0.0078(11) 0.0136(11) 0.0075(10)
C47 0.0383(16) 0.0264(14) 0.0504(18) 0.0123(13) 0.0264(14) 0.0124(11)
C48 0.0427(17) 0.0258(14) 0.0468(17) 0.0154(12) 0.0253(14) 0.0122(12)
C49 0.0342(15) 0.0258(13) 0.0333(14) 0.0108(11) 0.0178(12) 0.0076(11)
C50 0.0436(17) 0.0275(14) 0.0532(18) 0.0165(13) 0.0308(15) 0.0170(12)
C51 0.0426(17) 0.0281(14) 0.0479(17) 0.0179(13) 0.0260(14) 0.0126(12)
C52 0.0344(15) 0.0277(14) 0.0345(15) 0.0130(11) 0.0167(12) 0.0103(11)
C53 0.0371(15) 0.0240(13) 0.0347(15) 0.0080(11) 0.0202(12) 0.0103(11)
C54 0.0350(15) 0.0257(13) 0.0348(15) 0.0100(11) 0.0167(12) 0.0098(11)
C55 0.0383(15) 0.0253(13) 0.0385(15) 0.0122(12) 0.0205(13) 0.0103(11)
C56 0.0455(17) 0.0212(13) 0.0436(16) 0.0112(12) 0.0271(14) 0.0083(11)
C57 0.0376(16) 0.0254(14) 0.0385(15) 0.0099(12) 0.0207(13) 0.0078(11)
C58 0.0425(16) 0.0214(13) 0.0401(16) 0.0087(11) 0.0242(13) 0.0083(11)
C59 0.067(2) 0.0263(15) 0.057(2) 0.0154(14) 0.0419(17) 0.0211(14)
C60 0.074(2) 0.0276(15) 0.069(2) 0.0233(15) 0.0488(19) 0.0224(15)
C61 0.059(2) 0.0297(15) 0.0519(18) 0.0197(13) 0.0375(16) 0.0144(13)
C62 0.0347(15) 0.0248(13) 0.0383(15) 0.0102(11) 0.0165(12) 0.0060(11)
C63 0.0362(15) 0.0245(14) 0.0406(16) 0.0097(12) 0.0202(13) 0.0081(11)
C64 0.0465(19) 0.0252(15) 0.063(2) 0.0131(14) 0.0247(16) 0.0034(13)
C65 0.0443(19) 0.0368(17) 0.088(3) 0.0247(17) 0.0387(19) 0.0081(14)
C66 0.0431(18) 0.0353(16) 0.074(2) 0.0208(16) 0.0347(17) 0.0144(13)
C67 0.0390(16) 0.0190(12) 0.0300(14) 0.0054(11) 0.0126(12) 0.0052(11)
C68 0.0398(16) 0.0219(13) 0.0288(14) 0.0081(11) 0.0144(12) 0.0084(11)
C69 0.0426(17) 0.0255(14) 0.0375(15) 0.0080(12) 0.0202(13) 0.0029(11)
C70 0.0469(17) 0.0248(14) 0.0384(16) 0.0073(12) 0.0222(14) 0.0116(12)
C71 0.0416(16) 0.0187(12) 0.0298(14) 0.0074(10) 0.0158(12) 0.0071(11)
C72 0.0412(16) 0.0237(13) 0.0411(16) 0.0092(12) 0.0190(13) 0.0043(11)
C73 0.0409(16) 0.0252(14) 0.0394(16) 0.0072(12) 0.0219(13) 0.0079(11)
C74 0.0395(16) 0.0223(13) 0.0301(14) 0.0070(11) 0.0134(12) 0.0064(11)
C75 0.0474(17) 0.0221(13) 0.0352(15) 0.0076(11) 0.0216(13) 0.0057(11)
C76 0.0373(15) 0.0241(13) 0.0301(14) 0.0090(11) 0.0136(12) 0.0077(11)
C77 0.0409(16) 0.0238(13) 0.0291(14) 0.0089(11) 0.0168(12) 0.0065(11)
C78 0.0490(17) 0.0206(13) 0.0321(14) 0.0066(11) 0.0219(13) 0.0095(11)
C79 0.0365(15) 0.0213(13) 0.0310(14) 0.0068(11) 0.0151(12) 0.0077(11)
C80 0.0409(16) 0.0231(13) 0.0359(15) 0.0104(11) 0.0204(13) 0.0079(11)
C81 0.059(2) 0.0298(15) 0.0449(17) 0.0140(13) 0.0328(15) 0.0164(13)
C82 0.063(2) 0.0316(15) 0.0457(18) 0.0167(13) 0.0365(16) 0.0141(14)
C83 0.0525(18) 0.0229(14) 0.0443(17) 0.0141(12) 0.0229(14) 0.0101(12)
C84 0.0394(16) 0.0221(13) 0.0328(14) 0.0086(11) 0.0137(12) 0.0074(11)
C85 0.0457(17) 0.0216(13) 0.0300(14) 0.0055(11) 0.0165(12) 0.0063(11)
C86 0.066(2) 0.0230(14) 0.0388(17) 0.0058(12) 0.0243(15) 0.0052(13)
C87 0.070(2) 0.0226(14) 0.0407(17) 0.0050(12) 0.0201(16) -0.0035(14)
C88 0.0533(19) 0.0285(15) 0.0426(17) 0.0113(13) 0.0201(15) -0.0005(13)
C89 0.078(3) 0.0326(16) 0.0464(19) 0.0188(14) 0.0252(18) 0.0242(16)
C90 0.0370(17) 0.0259(15) 0.057(2) 0.0071(14) 0.0138(15) 0.0016(12)
C91 0.0522(19) 0.0338(16) 0.0476(18) 0.0219(14) 0.0241(15) 0.0130(13)
C92 0.0382(18) 0.0340(17) 0.061(2) 0.0082(15) 0.0160(16) -0.0013(13)
N1 0.0406(13) 0.0227(11) 0.0382(13) 0.0083(10) 0.0242(11) 0.0076(9)
N2 0.0444(14) 0.0226(11) 0.0378(13) 0.0109(10) 0.0187(11) 0.0062(9)
N3 0.0477(14) 0.0239(11) 0.0441(14) 0.0120(10) 0.0298(12) 0.0122(10)
N4 0.0444(14) 0.0252(11) 0.0356(13) 0.0126(10) 0.0240(11) 0.0121(10)
N5 0.0412(14) 0.0218(11) 0.0367(13) 0.0066(9) 0.0222(11) 0.0091(9)
N6 0.0381(13) 0.0236(12) 0.0456(14) 0.0118(10) 0.0186(11) 0.0083(10)
N7 0.0429(14) 0.0221(11) 0.0348(12) 0.0095(9) 0.0175(11) 0.0050(9)
N8 0.0381(14) 0.0225(11) 0.0477(14) 0.0103(10) 0.0201(11) 0.0045(9)
N9 0.0394(13) 0.0264(12) 0.0342(12) 0.0078(10) 0.0205(11) 0.0060(9)
N10 0.0355(13) 0.0242(11) 0.0419(13) 0.0090(10) 0.0161(11) 0.0086(9)
N11 0.0410(13) 0.0226(11) 0.0320(12) 0.0087(9) 0.0158(10) 0.0067(9)
N12 0.0389(13) 0.0244(11) 0.0401(13) 0.0110(10) 0.0216(11) 0.0096(9)
O1 0.0411(11) 0.0233(9) 0.0397(11) 0.0095(8) 0.0222(9) 0.0041(8)
O2 0.0575(13) 0.0296(10) 0.0438(11) 0.0176(9) 0.0353(10) 0.0193(9)
O3 0.0338(10) 0.0262(10) 0.0420(11) 0.0059(8) 0.0236(9) 0.0073(8)
O4 0.0343(10) 0.0228(9) 0.0439(11) 0.0116(8) 0.0216(9) 0.0068(7)
O5 0.0420(11) 0.0206(9) 0.0415(11) 0.0122(8) 0.0230(9) 0.0099(8)
O6 0.0497(12) 0.0215(9) 0.0411(11) 0.0117(8) 0.0266(9) 0.0155(8)
O7 0.0462(12) 0.0218(9) 0.0386(11) -0.0004(8) 0.0231(9) 0.0032(8)
O8 0.0414(11) 0.0191(9) 0.0387(11) 0.0045(8) 0.0199(9) 0.0006(8)
O1W 0.0349(10) 0.0311(10) 0.0356(10) 0.0110(8) 0.0183(8) 0.0085(8)
O2W 0.0401(11) 0.0187(9) 0.0380(10) 0.0069(8) 0.0132(9) 0.0082(7)
O11 0.0733(17) 0.0601(15) 0.0769(17) 0.0420(13) 0.0435(14) 0.0424(13)
O12 0.0595(14) 0.0301(11) 0.0612(14) 0.0248(10) 0.0292(11) 0.0186(10)
O13 0.0519(14) 0.0427(12) 0.0446(13) 0.0029(10) 0.0188(11) 0.0027(10)
O14 0.0466(12) 0.0268(10) 0.0498(13) 0.0035(9) 0.0242(10) 0.0006(9)
O15 0.0629(14) 0.0258(10) 0.0441(12) 0.0136(9) 0.0292(11) 0.0125(9)
O16 0.0695(15) 0.0324(11) 0.0408(12) 0.0098(9) 0.0226(11) 0.0136(10)
O17 0.0376(12) 0.0301(11) 0.0627(14) 0.0152(10) 0.0229(10) 0.0048(8)
O18 0.0406(14) 0.0396(14) 0.141(3) 0.0266(15) 0.0179(15) 0.0110(10)

loop_
_atom_type_symbol
_atom_type_description
_atom_type_scat_dispersion_real
_atom_type_scat_dispersion_imag
_atom_type_scat_source
C C 0.0033 0.0016 'International Tables Vol C Tables 4.2.6.8 and 6.1.1.4'
H H 0.0000 0.0000 'International Tables Vol C Tables 4.2.6.8 and 6.1.1.4'
N N 0.0061 0.0033 'International Tables Vol C Tables 4.2.6.8 and 6.1.1.4'
O O 0.0106 0.0060 'International Tables Vol C Tables 4.2.6.8 and 6.1.1.4'
Co Co 0.3494 0.9721 'International Tables Vol C Tables 4.2.6.8 and 6.1.1.4'

loop_
_geom_angle_atom_site_label_1
_geom_angle_atom_site_label_2
_geom_angle_atom_site_label_3
_geom_angle
_geom_angle_site_symmetry_1
_geom_angle_site_symmetry_3
O1 Co1 O3 99.24(8) 1_754 .
O1 Co1 O15 172.14(8) 1_754 .
O3 Co1 O15 88.62(8) . .
O1 Co1 N5 93.17(8) 1_754 1_644
O3 Co1 N5 88.59(7) . 1_644
O15 Co1 N5 87.01(8) . 1_644
O1 Co1 N6 85.41(8) 1_754 2_875
O3 Co1 N6 175.09(8) . 2_875
O15 Co1 N6 86.73(8) . 2_875
N5 Co1 N6 89.60(8) 1_644 2_875
O1 Co1 O2W 91.49(7) 1_754 .
O3 Co1 O2W 86.27(7) . .
O15 Co1 O2W 88.99(7) . .
N5 Co1 O2W 173.56(7) 1_644 .
N6 Co1 O2W 95.22(7) 2_875 .
O4 Co2 O2 99.62(8) . 1_754
O4 Co2 O17 173.12(8) . .
O2 Co2 O17 87.25(8) 1_754 .
O4 Co2 N4 94.12(8) . .
O2 Co2 N4 89.31(7) 1_754 .
O17 Co2 N4 86.44(8) . .
O4 Co2 O2W 90.97(7) . .
O2 Co2 O2W 88.33(7) 1_754 .
O17 Co2 O2W 88.70(7) . .
N4 Co2 O2W 174.69(7) . .
O4 Co2 N7 86.03(8) . 2_875
O2 Co2 N7 174.12(8) 1_754 2_875
O17 Co2 N7 87.13(8) . 2_875
N4 Co2 N7 88.64(8) . 2_875
O2W Co2 N7 93.25(7) . 2_875
O8 Co3 O6 100.03(8) 1_445 .
O8 Co3 O14 170.50(8) 1_445 .
O6 Co3 O14 89.46(8) . .
O8 Co3 N3 94.20(8) 1_445 .
O6 Co3 N3 89.56(8) . .
O14 Co3 N3 86.22(8) . .
O8 Co3 O1W 90.91(7) 1_445 .
O6 Co3 O1W 87.35(7) . .
O14 Co3 O1W 89.10(7) . .
N3 Co3 O1W 174.43(7) . .
O8 Co3 N8 85.96(8) 1_445 2_765
O6 Co3 N8 173.73(7) . 2_765
O14 Co3 N8 84.56(8) . 2_765
N3 Co3 N8 88.14(8) . 2_765
O1W Co3 N8 94.44(8) . 2_765
O5 Co4 O7 98.51(8) . 1_445
O5 Co4 O12 172.42(8) . .
O7 Co4 O12 89.06(8) 1_445 .
O5 Co4 N1 93.56(8) . .
O7 Co4 N1 88.23(8) 1_445 .
O12 Co4 N1 86.33(8) . .
O5 Co4 O1W 91.27(7) . .
O7 Co4 O1W 91.08(7) 1_445 .
O12 Co4 O1W 88.87(8) . .
N1 Co4 O1W 175.16(8) . .
O5 Co4 N2 86.61(8) . 2_676
O7 Co4 N2 172.95(7) 1_445 2_676
O12 Co4 N2 85.82(8) . 2_676
N1 Co4 N2 86.61(8) . 2_676
O1W Co4 N2 93.66(8) . 2_676
O1 C1 O2 126.6(2) . .
O1 C1 C2 116.9(2) . .
O2 C1 C2 116.5(2) . .
C7 C2 C3 118.4(2) . .
C7 C2 C1 119.6(2) . .
C3 C2 C1 121.9(2) . .
C4 C3 C2 120.7(3) . .
C3 C4 C5 121.4(2) . .
C4 C5 C6 117.7(2) . .
C4 C5 C8 122.2(2) . .
C6 C5 C8 120.0(2) . .
C7 C6 C5 120.7(3) . .
C2 C7 C6 120.9(2) . .
C10 C8 C9 116.7(2) . .
C10 C8 C5 121.9(2) . .
C9 C8 C5 121.4(2) . .
C12 C9 C8 120.8(2) . .
C8 C10 C11 120.0(2) . .
N9 C11 C10 122.9(2) . .
N9 C11 C21 116.9(2) . .
C10 C11 C21 120.1(2) . .
N9 C12 C9 122.1(2) . .
N9 C12 C13 117.6(2) . .
C9 C12 C13 120.2(2) . .
C14 C13 C17 116.9(2) . .
C14 C13 C12 121.5(2) . .
C17 C13 C12 121.5(2) . .
C13 C14 C15 120.0(3) . .
C16 C15 C14 118.9(3) . .
N1 C16 C15 122.9(2) . .
N1 C17 C13 123.8(2) . .
C19 C18 C21 119.1(2) . .
C20 C19 C18 118.8(3) . .
N2 C20 C19 123.5(3) . .
C22 C21 C18 117.1(2) . .
C22 C21 C11 120.8(2) . .
C18 C21 C11 122.1(2) . .
N2 C22 C21 124.8(2) . .
O6 C23 O5 127.2(2) . .
O6 C23 C24 117.2(2) . .
O5 C23 C24 115.5(2) . .
C25 C24 C29 117.9(2) . .
C25 C24 C23 121.9(2) . .
C29 C24 C23 120.1(2) . .
C24 C25 C26 120.9(2) . .
C27 C26 C25 121.2(2) . .
C26 C27 C28 117.4(2) . .
C26 C27 C30 121.8(2) . .
C28 C27 C30 120.7(2) . .
C29 C28 C27 121.3(3) . .
C28 C29 C24 120.8(3) . .
C34 C30 C31 116.8(2) . .
C34 C30 C27 121.3(2) . .
C31 C30 C27 121.9(2) . .
C30 C31 C32 120.3(2) . .
N10 C32 C31 122.5(2) . .
N10 C32 C40 116.9(2) . .
C31 C32 C40 120.6(2) . .
N10 C33 C34 122.3(2) . .
N10 C33 C35 116.4(2) . .
C34 C33 C35 121.2(2) . .
C30 C34 C33 120.5(2) . .
C36 C35 C37 116.9(2) . .
C36 C35 C33 121.6(2) . .
C37 C35 C33 121.5(2) . .
N6 C36 C35 124.4(3) . .
C38 C37 C35 119.6(3) . .
C37 C38 C39 119.1(3) . .
N6 C39 C38 123.6(3) . .
C42 C40 C41 117.3(2) . .
C42 C40 C32 122.9(2) . .
C41 C40 C32 119.8(2) . .
N5 C41 C40 124.3(2) . .
C40 C42 C43 119.6(3) . .
C44 C43 C42 118.7(3) . .
N5 C44 C43 123.7(3) . .
O3 C45 O4 126.9(2) . .
O3 C45 C46 116.8(2) . .
O4 C45 C46 116.3(2) . .
C51 C46 C47 118.3(2) . .
C51 C46 C45 121.8(2) . .
C47 C46 C45 119.9(2) . .
C48 C47 C46 120.7(2) . .
C47 C48 C49 121.3(2) . .
C50 C49 C48 117.7(2) . .
C50 C49 C52 121.7(2) . .
C48 C49 C52 120.5(2) . .
C51 C50 C49 120.9(2) . .
C46 C51 C50 121.0(2) . .
C53 C52 C56 117.0(2) . .
C53 C52 C49 122.0(2) . .
C56 C52 C49 121.0(2) . .
C52 C53 C54 120.1(2) . .
N12 C54 C53 122.8(2) . .
N12 C54 C62 116.5(2) . .
C53 C54 C62 120.6(2) . .
N12 C55 C56 122.5(2) . .
N12 C55 C57 117.4(2) . .
C56 C55 C57 120.0(2) . .
C55 C56 C52 120.0(2) . .
C58 C57 C61 117.6(2) . .
C58 C57 C55 120.8(2) . .
C61 C57 C55 121.6(2) . .
N3 C58 C57 123.8(2) . .
N3 C59 C60 123.2(2) . .
C59 C60 C61 119.4(3) . .
C60 C61 C57 119.1(3) . .
C63 C62 C66 116.7(2) . .
C63 C62 C54 121.3(2) . .
C66 C62 C54 121.9(2) . .
N8 C63 C62 125.4(2) . .
N8 C64 C65 122.6(3) . .
C64 C65 C66 119.5(3) . .
C65 C66 C62 119.0(3) . .
O7 C67 O8 127.1(2) . .
O7 C67 C68 116.4(2) . .
O8 C67 C68 116.4(2) . .
C69 C68 C73 118.1(2) . .
C69 C68 C67 120.2(2) . .
C73 C68 C67 121.6(2) . .
C68 C69 C70 120.8(2) . .
C69 C70 C71 121.4(2) . .
C70 C71 C72 117.5(2) . .
C70 C71 C74 120.7(2) . .
C72 C71 C74 121.7(2) . .
C73 C72 C71 121.1(2) . .
C72 C73 C68 120.9(2) . .
C75 C74 C78 117.2(2) . .
C75 C74 C71 121.2(2) . .
C78 C74 C71 121.5(2) . .
C76 C75 C74 120.2(2) . .
N11 C76 C75 122.6(2) . .
N11 C76 C79 116.3(2) . .
C75 C76 C79 121.1(2) . .
N11 C77 C78 122.9(2) . .
N11 C77 C84 115.9(2) . .
C78 C77 C84 121.2(2) . .
C74 C78 C77 119.4(2) . .
C83 C79 C80 117.2(2) . .
C83 C79 C76 122.5(2) . .
C80 C79 C76 120.2(2) . .
N4 C80 C79 124.1(2) . .
N4 C81 C82 123.4(2) . .
C81 C82 C83 118.5(3) . .
C79 C83 C82 119.8(3) . .
C85 C84 C86 117.1(2) . .
C85 C84 C77 121.5(2) . .
C86 C84 C77 121.4(2) . .
N7 C85 C84 124.4(2) . .
C87 C86 C84 119.2(3) . .
C86 C87 C88 119.7(3) . .
N7 C88 C87 122.5(3) . .
O11 C89 O12 128.5(3) . .
O13 C90 O14 128.5(3) . .
O16 C91 O15 128.2(3) . .
O18 C92 O17 128.3(3) . .
C16 N1 C17 117.5(2) . .
C16 N1 Co4 114.39(17) . .
C17 N1 Co4 125.70(17) . .
C20 N2 C22 116.5(2) . .
C20 N2 Co4 120.70(18) . 2_676
C22 N2 Co4 120.59(17) . 2_676
C58 N3 C59 116.9(2) . .
C58 N3 Co3 124.70(18) . .
C59 N3 Co3 117.01(17) . .
C80 N4 C81 116.9(2) . .
C80 N4 Co2 124.11(17) . .
C81 N4 Co2 117.56(18) . .
C44 N5 C41 116.4(2) . .
C44 N5 Co1 118.66(17) . 1_466
C41 N5 Co1 124.55(18) . 1_466
C39 N6 C36 116.4(2) . .
C39 N6 Co1 119.98(18) . 2_875
C36 N6 Co1 121.76(18) . 2_875
C88 N7 C85 116.9(2) . .
C88 N7 Co2 120.58(18) . 2_875
C85 N7 Co2 121.15(17) . 2_875
C63 N8 C64 116.6(2) . .
C63 N8 Co3 120.17(17) . 2_765
C64 N8 Co3 121.16(19) . 2_765
C12 N9 C11 117.4(2) . .
C32 N10 C33 117.6(2) . .
C77 N11 C76 117.6(2) . .
C55 N12 C54 117.5(2) . .
C1 O1 Co1 129.81(16) . 1_356
C1 O2 Co2 135.78(18) . 1_356
C45 O3 Co1 137.47(17) . .
C45 O4 Co2 128.81(16) . .
C23 O5 Co4 129.73(16) . .
C23 O6 Co3 136.04(17) . .
C67 O7 Co4 134.38(18) . 1_665
C67 O8 Co3 133.01(16) . 1_665
Co4 O1W Co3 114.71(9) . .
Co2 O2W Co1 114.89(9) . .
C89 O12 Co4 128.2(2) . .
C90 O14 Co3 125.66(18) . .
C91 O15 Co1 126.89(18) . .
C92 O17 Co2 129.73(19) . .

loop_
_geom_bond_atom_site_label_1
_geom_bond_atom_site_label_2
_geom_bond_distance
_geom_bond_site_symmetry_2
Co1 O1 2.0468(18) 1_754
Co1 O3 2.0526(18) .
Co1 O15 2.0833(19) .
Co1 N5 2.176(2) 1_644
Co1 N6 2.201(2) 2_875
Co1 O2W 2.1996(17) .
Co2 O4 2.0321(17) .
Co2 O2 2.0603(18) 1_754
Co2 O17 2.0959(19) .
Co2 N4 2.183(2) .
Co2 O2W 2.1938(18) .
Co2 N7 2.209(2) 2_875
Co3 O8 2.0358(17) 1_445
Co3 O6 2.0776(18) .
Co3 O14 2.0912(19) .
Co3 N3 2.162(2) .
Co3 O1W 2.1760(18) .
Co3 N8 2.250(2) 2_765
Co4 O5 2.0219(18) .
Co4 O7 2.0774(17) 1_445
Co4 O12 2.0943(19) .
Co4 N1 2.164(2) .
Co4 O1W 2.1647(18) .
Co4 N2 2.238(2) 2_676
C1 O1 1.250(3) .
C1 O2 1.254(3) .
C1 C2 1.513(3) .
C2 C7 1.377(4) .
C2 C3 1.379(3) .
C3 C4 1.371(4) .
C4 C5 1.384(3) .
C5 C6 1.387(4) .
C5 C8 1.485(3) .
C6 C7 1.380(4) .
C8 C10 1.385(3) .
C8 C9 1.392(3) .
C9 C12 1.385(3) .
C10 C11 1.388(3) .
C11 N9 1.349(3) .
C11 C21 1.489(3) .
C12 N9 1.349(3) .
C12 C13 1.491(3) .
C13 C14 1.384(4) .
C13 C17 1.382(3) .
C14 C15 1.379(4) .
C15 C16 1.365(4) .
C16 N1 1.335(3) .
C17 N1 1.343(3) .
C18 C19 1.385(4) .
C18 C21 1.389(3) .
C19 C20 1.378(4) .
C20 N2 1.333(3) .
C21 C22 1.382(3) .
C22 N2 1.341(3) .
C23 O6 1.247(3) .
C23 O5 1.262(3) .
C23 C24 1.516(3) .
C24 C25 1.385(3) .
C24 C29 1.387(4) .
C25 C26 1.376(3) .
C26 C27 1.385(4) .
C27 C28 1.390(3) .
C27 C30 1.489(3) .
C28 C29 1.372(3) .
C30 C34 1.380(3) .
C30 C31 1.387(3) .
C31 C32 1.387(3) .
C32 N10 1.339(3) .
C32 C40 1.485(3) .
C33 N10 1.348(3) .
C33 C34 1.386(3) .
C33 C35 1.482(4) .
C35 C36 1.385(4) .
C35 C37 1.388(4) .
C36 N6 1.346(3) .
C37 C38 1.367(4) .
C38 C39 1.373(4) .
C39 N6 1.330(3) .
C40 C42 1.378(4) .
C40 C41 1.389(3) .
C41 N5 1.345(3) .
C42 C43 1.376(4) .
C43 C44 1.378(4) .
C44 N5 1.332(3) .
C45 O3 1.250(3) .
C45 O4 1.261(3) .
C45 C46 1.516(3) .
C46 C51 1.384(3) .
C46 C47 1.392(3) .
C47 C48 1.373(3) .
C48 C49 1.388(3) .
C49 C50 1.398(3) .
C49 C52 1.487(3) .
C50 C51 1.375(3) .
C52 C53 1.385(3) .
C52 C56 1.391(3) .
C53 C54 1.387(3) .
C54 N12 1.342(3) .
C54 C62 1.489(3) .
C55 N12 1.347(3) .
C55 C56 1.391(3) .
C55 C57 1.486(3) .
C57 C58 1.381(3) .
C57 C61 1.392(3) .
C58 N3 1.345(3) .
C59 N3 1.339(3) .
C59 C60 1.372(4) .
C60 C61 1.367(4) .
C62 C63 1.374(3) .
C62 C66 1.391(4) .
C63 N8 1.340(3) .
C64 N8 1.334(3) .
C64 C65 1.380(4) .
C65 C66 1.381(4) .
C67 O7 1.254(3) .
C67 O8 1.254(3) .
C67 C68 1.516(3) .
C68 C69 1.392(3) .
C68 C73 1.387(3) .
C69 C70 1.378(3) .
C70 C71 1.395(4) .
C71 C72 1.392(3) .
C71 C74 1.485(3) .
C72 C73 1.385(3) .
C74 C75 1.390(3) .
C74 C78 1.393(3) .
C75 C76 1.386(3) .
C76 N11 1.345(3) .
C76 C79 1.490(3) .
C77 N11 1.342(3) .
C77 C78 1.397(3) .
C77 C84 1.488(3) .
C79 C83 1.381(3) .
C79 C80 1.394(3) .
C80 N4 1.336(3) .
C81 N4 1.340(3) .
C81 C82 1.380(4) .
C82 C83 1.379(4) .
C84 C85 1.382(3) .
C84 C86 1.386(3) .
C85 N7 1.342(3) .
C86 C87 1.373(4) .
C87 C88 1.373(4) .
C88 N7 1.341(3) .
C89 O11 1.235(4) .
C89 O12 1.247(4) .
C90 O13 1.235(3) .
C90 O14 1.250(3) .
C91 O16 1.236(3) .
C91 O15 1.254(3) .
C92 O18 1.233(4) .
C92 O17 1.242(4) .
N2 Co4 2.238(2) 2_676
N5 Co1 2.176(2) 1_466
N6 Co1 2.201(2) 2_875
N7 Co2 2.209(2) 2_875
N8 Co3 2.250(2) 2_765
O1 Co1 2.0468(18) 1_356
O2 Co2 2.0603(18) 1_356
O7 Co4 2.0774(17) 1_665
O8 Co3 2.0358(17) 1_665
